data_2007323
loop_
_publ_author_name
'Swenson, Dale C.'
'Yamamoto, Michiharu'
'Burton, Donald J.'

_publ_section_title
;
 3,4,5,6-Tetrafluoro-1,2,7,8-tetrakis(trifluoromethyl)phenanthrene and
 3,4,7,8-Tetrafluoro-1,2,5,6-tetrakis(trifluoromethyl)anthracene
;
_journal_issue 6
_journal_name_full 'Acta Crystallographica Section C'
_journal_page_first 846
_journal_page_last 849
_journal_paper_doi 10.1107/S0108270197019951
_journal_volume 54
_journal_year 1998
_chemical_formula_moiety 'C18 H2 F16'
_chemical_formula_sum 'C18 H2 F16'
_chemical_formula_weight 522.20
_chemical_name_systematic
;
 ?
;
_space_group_IT_number 2
_symmetry_cell_setting triclinic
_symmetry_space_group_name_Hall '-P 1'
_symmetry_space_group_name_H-M 'P -1'
_audit_creation_method SHELXL
_cell_angle_alpha 126.06(2)
_cell_angle_beta 110.62(2)
_cell_angle_gamma 90.19(2)
_cell_formula_units_Z 1
_cell_length_a 8.2680(10)
_cell_length_b 8.469(2)
_cell_length_c 8.274(2)
_cell_measurement_reflns_used 25
_cell_measurement_temperature 291(2)
_cell_measurement_theta_max 22.0
_cell_measurement_theta_min 14.0
_cell_volume 421.0(2)
_computing_cell_refinement 'CAD-4 Operations Manual'
_computing_data_collection 'CAD-4 Operations Manual (Enraf-Nonius, 1977)'
_computing_data_reduction 'PROCESS in MolEN (Fair, 1990)'
_computing_molecular_graphics SHELXTL
_computing_publication_material SHELXTL
_computing_structure_refinement 'SHELXTL (Sheldrick, 1995)'
_computing_structure_solution 'MULTAN80 (Main et al., 1980)'
_diffrn_ambient_temperature 293(2)
_diffrn_measurement_device 'Enraf-Nonius CAD4'
_diffrn_measurement_method \q/2\q
_diffrn_radiation_monochromator graphite
_diffrn_radiation_source 'fine-focus sealed tube'
_diffrn_radiation_type MoK\a
_diffrn_radiation_wavelength 0.71070
_diffrn_reflns_av_R_equivalents 0.019
_diffrn_reflns_av_sigmaI/netI 0.018
_diffrn_reflns_limit_h_max 10
_diffrn_reflns_limit_h_min -10
_diffrn_reflns_limit_k_max 10
_diffrn_reflns_limit_k_min -10
_diffrn_reflns_limit_l_max 9
_diffrn_reflns_limit_l_min -10
_diffrn_reflns_number 3758
_diffrn_reflns_theta_max 27.5
_diffrn_reflns_theta_min 2.5
_diffrn_standards_decay_% <1
_diffrn_standards_interval_time 240
_diffrn_standards_number 4
_exptl_absorpt_coefficient_mu 0.245
_exptl_absorpt_correction_type none
_exptl_crystal_colour 'pale yellow'
_exptl_crystal_density_diffrn 2.060
_exptl_crystal_density_method 'not measured'
_exptl_crystal_description 'thick plate'
_exptl_crystal_F_000 254
_exptl_crystal_size_max 0.44
_exptl_crystal_size_mid 0.37
_exptl_crystal_size_min 0.22
_refine_diff_density_max 0.267
_refine_diff_density_min -0.206
_refine_ls_extinction_coef 0.042(8)
_refine_ls_extinction_method SHELXL
_refine_ls_goodness_of_fit_all 1.110
_refine_ls_goodness_of_fit_obs 1.112
_refine_ls_hydrogen_treatment 'H atoms: see below'
_refine_ls_matrix_type full
_refine_ls_number_parameters 172
_refine_ls_number_reflns 1914
_refine_ls_number_restraints 2
_refine_ls_restrained_S_all 1.135
_refine_ls_restrained_S_obs 1.113
_refine_ls_R_factor_all 0.045
_refine_ls_R_factor_obs .036
_refine_ls_shift/esd_max -0.100
_refine_ls_shift/esd_mean 0.010
_refine_ls_structure_factor_coef Fsqd
_refine_ls_weighting_details 'w = 1/[\s^2^(Fo^2^)+(0.0488P)^2^+0.1566P] where P = (Fo^2^+2Fc^2^)/3'
_refine_ls_weighting_scheme calc
_refine_ls_wR_factor_all 0.117
_refine_ls_wR_factor_obs .104
_reflns_number_observed 1603
_reflns_number_total 1915
_reflns_observed_criterion I>2\s(I)
_cod_data_source_file fg1361.cif
_cod_data_source_block 2
_cod_depositor_comments
;
The following automatic conversions were performed:

'_refine_ls_weighting_scheme' value 'calc w =
1/[\s^2^(Fo^2^)+(0.0488P)^2^+0.1566P] where P = (Fo^2^+2Fc^2^)/3' was
changed to 'calc'. New tag '_refine_ls_weighting_details' was
created. The value of the new tag was set to 'w =
1/[\s^2^(Fo^2^)+(0.0488P)^2^+0.1566P] where P = (Fo^2^+2Fc^2^)/3'.

Automatic conversion script
Id: cif_fix_values 3143 2015-03-26 13:38:13Z robertas 
;
_cod_database_code 2007323

loop_
_symmetry_equiv_pos_as_xyz
'x, y, z'
'-x, -y, -z'

loop_
_atom_site_aniso_label
_atom_site_aniso_U_11
_atom_site_aniso_U_22
_atom_site_aniso_U_33
_atom_site_aniso_U_12
_atom_site_aniso_U_13
_atom_site_aniso_U_23
C1 .0381(8) .0369(8) .0372(8) .0118(6) .0196(6) .0246(7)
C2 .0484(9) .0441(9) .0524(10) .0185(7) .0284(8) .0359(8)
F2 .0831(9) .0627(7) .0925(9) .0413(6) .0618(8) .0634(7)
C3 .0462(9) .0542(10) .0513(9) .0165(8) .0286(8) .0390(9)
F3 .0810(9) .0816(9) .0900(9) .0384(7) .0619(8) .0702(8)
C4 .0379(8) .0468(9) .0397(8) .0135(7) .0220(7) .0272(7)
C5 .0379(8) .0387(8) .0373(8) .0141(6) .0203(6) .0233(7)
C6 .0363(8) .0359(8) .0347(7) .0122(6) .0187(6) .0220(6)
C7 .0428(9) .0366(8) .0436(8) .0167(7) .0238(7) .0279(7)
C8 .0483(11) .0568(12) .0468(11) .0161(9) .0300(9) .0308(10)
F8A .0771(9) .0536(8) .0564(8) .0192(7) .0441(7) .0237(6)
F8B .0467(7) .0850(10) .0733(9) .0206(7) .0382(7) .0407(8)
F8C .1048(13) .1002(11) .0702(9) .0506(10) .0633(10) .0631(9)
C9 .0524(11) .0503(11) .0500(12) .0260(9) .0317(10) .0333(10)
F9A .0786(10) .1030(12) .0983(12) .0658(10) .0679(10) .0773(11)
F9B .0916(12) .0408(7) .0772(10) .0155(7) .0239(9) .0351(7)
F9C .0702(8) .0836(9) .0660(8) .0469(7) .0422(7) .0587(8)

loop_
_atom_site_label
_atom_site_fract_x
_atom_site_fract_y
_atom_site_fract_z
_atom_site_U_iso_or_equiv
_atom_site_thermal_displace_type
_atom_site_calc_flag
_atom_site_refinement_flags
_atom_site_occupancy
_atom_site_disorder_group
_atom_site_type_symbol
C1 .9369(2) -.0771(2) .0814(3) .0353(3) Uani d . 1 . C
C2 .8727(2) -.1519(3) .1681(3) .0422(4) Uani d . 1 . C
F2 .9110(2) -.3185(2) .1372(2) .0609(4) Uani d . 1 . F
C3 .7775(2) -.0576(3) .2855(3) .0440(4) Uani d . 1 . C
F3 .7236(2) -.1384(2) .3632(2) .0641(4) Uani d . 1 . F
C4 .7304(2) .1186(3) .3214(3) .0397(4) Uani d D 1 . C
C5 .7740(2) .1853(2) .2209(3) .0370(4) Uani d D 1 . C
C6 .8864(2) .0954(2) .1075(3) .0347(3) Uani d . 1 . C
C7 .9542(2) .1697(2) .0248(3) .0374(4) Uani d . 1 . C
H7 .932(3) .284(3) .042(3) .047(5) Uiso d . 1 . H
C8 .6434(3) .2291(3) .4812(3) .0487(5) Uani d PD .946(2) 1 C
F8A .7035(2) .4299(2) .6055(2) .0646(4) Uani d P .946(2) 1 F
F8B .4656(2) .1764(2) .3769(3) .0704(5) Uani d P .946(2) 1 F
F8C .6841(2) .1906(3) .6228(3) .0761(5) Uani d P .946(2) 1 F
C8' .609(2) .212(3) .440(3) .049 Uiso d PGD .054(2) 2 C
F8A' .473(3) .236(4) .320(4) .073 Uiso d PG .054(2) 2 F
F8B' .548(4) .087(3) .463(4) .073 Uiso d PG .054(2) 2 F
F8C' .703(3) .390(4) .637(4) .073 Uiso d PG .054(2) 2 F
C9 .7027(3) .3492(3) .2174(3) .0463(5) Uani d PD .946(2) 1 C
F9A .5545(2) .3710(3) .2485(3) .0730(5) Uani d P .946(2) 1 F
F9B .8258(3) .5289(2) .3679(3) .0760(5) Uani d P .946(2) 1 F
F9C .6542(2) .3049(3) .0198(2) .0607(4) Uani d P .946(2) 1 F
C9' .752(3) .388(2) .270(4) .046 Uiso d PGD .054(2) 2 C
F9A' .646(4) .319(5) .066(3) .070 Uiso d PG .054(2) 2 F
F9B' .672(3) .487(4) .400(4) .070 Uiso d PG .054(2) 2 F
F9C' .904(3) .514(4) .347(5) .070 Uiso d PG .054(2) 2 F

loop_
_atom_type_symbol
_atom_type_description
_atom_type_scat_dispersion_real
_atom_type_scat_dispersion_imag
_atom_type_scat_source
F F 0.0171 0.0103 'International Tables Vol C Tables 4.2.6.8 and 6.1.1.4'
C C 0.0033 0.0016 'International Tables Vol C Tables 4.2.6.8 and 6.1.1.4'
H H 0.0000 0.0000 'International Tables Vol C Tables 4.2.6.8 and 6.1.1.4'

loop_
_geom_angle_atom_site_label_1
_geom_angle_atom_site_label_2
_geom_angle_atom_site_label_3
_geom_angle_site_symmetry_1
_geom_angle
_geom_angle_publ_flag
C7 C1 C2 2_755 120.4(2) no
C7 C1 C6 2_755 121.99(14) no
C2 C1 C6 . 117.60(14) no
F2 C2 C3 . 119.18(15) no
F2 C2 C1 . 118.83(15) no
C3 C2 C1 . 122.0(2) no
F3 C3 C2 . 117.8(2) no
F3 C3 C4 . 120.4(2) no
C2 C3 C4 . 121.8(2) no
C5 C4 C3 . 118.39(15) no
C5 C4 C8 . 124.2(2) no
C3 C4 C8 . 117.3(2) no
C5 C4 C8' . 120.5(7) ?
C3 C4 C8' . 120.4(8) ?
C4 C5 C6 . 120.5(2) no
C4 C5 C9 . 122.12(15) no
C6 C5 C9 . 117.37(15) no
C4 C5 C9' . 123.3(8) ?
C6 C5 C9' . 114.4(8) ?
C7 C6 C1 . 116.74(14) no
C7 C6 C5 . 124.04(15) no
C1 C6 C5 . 119.21(14) no
C1 C7 C6 2_755 121.26(15) no
C1 C7 H7 2_755 117.0(13) ?
C6 C7 H7 . 121.7(13) ?
F8B C8 F8C . 106.8(2) ?
F8B C8 F8A . 108.2(2) ?
F8C C8 F8A . 105.9(2) ?
F8B C8 C4 . 112.9(2) ?
F8C C8 C4 . 111.6(2) ?
F8A C8 C4 . 111.1(2) ?
F8C' C8' F8A' . 109.5 ?
F8C' C8' F8B' . 109.4 ?
F8A' C8' F8B' . 109.5 ?
F8C' C8' C4 . 110.(2) ?
F8A' C8' C4 . 110.5(17) ?
F8B' C8' C4 . 107.7(16) ?
F9B C9 F9A . 108.5(2) ?
F9B C9 F9C . 106.7(2) ?
F9A C9 F9C . 104.1(2) ?
F9B C9 C5 . 111.8(2) ?
F9A C9 C5 . 113.6(2) ?
F9C C9 C5 . 111.6(2) ?
F9A' C9' F9C' . 109.5 ?
F9A' C9' F9B' . 109.5 ?
F9C' C9' F9B' . 109.5 ?
F9A' C9' C5 . 99.(2) ?
F9C' C9' C5 . 113.(2) ?
F9B' C9' C5 . 115.3(17) ?

loop_
_geom_bond_atom_site_label_1
_geom_bond_atom_site_label_2
_geom_bond_site_symmetry_2
_geom_bond_distance
_geom_bond_publ_flag
C1 C7 2_755 1.396(2) no
C1 C2 . 1.414(2) no
C1 C6 . 1.432(2) no
C2 F2 . 1.339(2) yes
C2 C3 . 1.352(2) no
C3 F3 . 1.341(2) yes
C3 C4 . 1.425(3) no
C4 C5 . 1.379(2) no
C4 C8 . 1.536(2) ?
C4 C8' . 1.541(9) ?
C5 C6 . 1.450(2) no
C5 C9 . 1.522(2) ?
C5 C9' . 1.545(9) ?
C6 C7 . 1.398(2) no
C7 C1 2_755 1.396(2) ?
C7 H7 . .92(2) ?
C8 F8B . 1.324(2) ?
C8 F8C . 1.328(3) ?
C8 F8A . 1.332(3) ?
C8' F8C' . 1.32 ?
C8' F8A' . 1.32 ?
C8' F8B' . 1.32 ?
C9 F9B . 1.330(3) ?
C9 F9A . 1.331(2) ?
C9 F9C . 1.338(2) ?
C9' F9A' . 1.32 ?
C9' F9C' . 1.32 ?
C9' F9B' . 1.32 ?
F2 F3 . 2.631(2) yes
F3 F8C . 2.437(2) no
F8A F9A . 2.488(2) no

loop_
_geom_torsion_atom_site_label_1
_geom_torsion_atom_site_label_2
_geom_torsion_atom_site_label_3
_geom_torsion_atom_site_label_4
_geom_torsion_site_symmetry_1
_geom_torsion_site_symmetry_4
_geom_torsion
_geom_torsion_publ_flag
C7 C1 C2 F2 2_755 . -3.2(3) ?
C6 C1 C2 F2 . . 177.0(2) ?
C7 C1 C2 C3 2_755 . 175.3(2) ?
C6 C1 C2 C3 . . -4.5(3) ?
F2 C2 C3 F3 . . -0.9(3) ?
C1 C2 C3 F3 . . -179.4(2) ?
F2 C2 C3 C4 . . -179.1(2) ?
C1 C2 C3 C4 . . 2.4(3) ?
F3 C3 C4 C5 . . -174.0(2) ?
C2 C3 C4 C5 . . 4.2(3) ?
F3 C3 C4 C8 . . 9.4(3) ?
C2 C3 C4 C8 . . -172.4(2) ?
F3 C3 C4 C8' . . -3.1(9) ?
C2 C3 C4 C8' . . 175.1(9) ?
C5 C4 C8 F8B . . 86.5(2) ?
C3 C4 C8 F8B . . -97.1(2) ?
C8' C4 C8 F8B . . 12.(4) ?
C5 C4 C8 F8C . . -153.2(2) ?
C3 C4 C8 F8C . . 23.2(2) ?
C8' C4 C8 F8C . . 132.(4) ?
C5 C4 C8 F8A . . -35.3(3) ?
C3 C4 C8 F8A . . 141.2(2) ?
C8' C4 C8 F8A . . -110.(4) ?
C5 C4 C8' F8C' . . -78.3(12) ?
C3 C4 C8' F8C' . . 111.0(11) ?
C8 C4 C8' F8C' . . 34.(4) ?
C5 C4 C8' F8A' . . 42.8(14) ?
C3 C4 C8' F8A' . . -127.9(11) ?
C8 C4 C8' F8A' . . 155.(5) ?
C5 C4 C8' F8B' . . 162.4(10) ?
C3 C4 C8' F8B' . . -8.3(14) ?
C8 C4 C8' F8B' . . -86.(4) ?
C3 C4 C5 C6 . . -8.4(2) yes
C8 C4 C5 C6 . . 168.0(2) ?
C8' C4 C5 C6 . . -179.3(9) ?
C3 C4 C5 C9 . . 169.6(2) ?
C8 C4 C5 C9 . . -14.0(3) yes
C8' C4 C5 C9 . . -1.2(9) ?
C3 C4 C5 C9' . . -172.0(11) ?
C8 C4 C5 C9' . . 4.4(11) ?
C8' C4 C5 C9' . . 17.1(14) ?
C4 C5 C9 F9B . . 101.8(2) ?
C6 C5 C9 F9B . . -80.1(2) ?
C9' C5 C9 F9B . . 3.(3) ?
C4 C5 C9 F9A . . -21.4(3) ?
C6 C5 C9 F9A . . 156.7(2) ?
C9' C5 C9 F9A . . -121.(3) ?
C4 C5 C9 F9C . . -138.7(2) ?
C6 C5 C9 F9C . . 39.3(2) ?
C9' C5 C9 F9C . . 122.(3) ?
C4 C5 C9' F9A' . . -123.2(12) ?
C6 C5 C9' F9A' . . 72.2(11) ?
C9 C5 C9' F9A' . . -32.(3) ?
C4 C5 C9' F9C' . . 120.8(13) ?
C6 C5 C9' F9C' . . -43.7(16) ?
C9 C5 C9' F9C' . . -148.(4) ?
C4 C5 C9' F9B' . . -7.(2) ?
C6 C5 C9' F9B' . . -171.0(13) ?
C9 C5 C9' F9B' . . 84.(3) ?
C7 C1 C6 C7 2_755 . -1.1(3) ?
C2 C1 C6 C7 . . 178.69(15) ?
C7 C1 C6 C5 2_755 . -179.54(15) ?
C2 C1 C6 C5 . . 0.3(2) ?
C4 C5 C6 C7 . . -172.0(2) ?
C9 C5 C6 C7 . . 9.8(2) ?
C9' C5 C6 C7 . . -7.0(10) ?
C4 C5 C6 C1 . . 6.2(2) ?
C9 C5 C6 C1 . . -171.9(2) ?
C9' C5 C6 C1 . . 171.2(10) ?
C1 C6 C7 C1 . 2_755 1.1(3) ?
C5 C6 C7 C1 . 2_755 179.45(15) ?
